data_1509811
loop_
_publ_author_name
'Standke, B.'
'Jansen, M.'

_publ_section_title
;
 Die Kristallstruktur von Ag2 Ge2 O5: Eine neuartige Gerueststruktur von
 Ge2 O5(2-)
;
_journal_name_full 'Zeitschrift fuer Anorganische und Allgemeine Chemie'
_journal_page_first 143
_journal_page_last 151
_journal_paper_doi 10.1002/zaac.19845100320
_journal_volume 510
_journal_year 1984
_chemical_formula_sum 'Ag2 Ge2 O5'
_space_group_IT_number 14
_symmetry_space_group_name_Hall '-P 2ybc'
_symmetry_space_group_name_H-M 'P 1 21/c 1'
_cell_angle_alpha 90
_cell_angle_beta 94.6
_cell_angle_gamma 90
_cell_formula_units_Z 12
_cell_length_a 11.013
_cell_length_b 10.063
_cell_length_c 12.219
_cell_volume 1349.794
_citation_journal_id_ASTM ZAACAB
_cod_data_source_file silver2-3_84.cif
_cod_data_source_block Ag2Ge2O5
_cod_database_code 1509811

loop_
_symmetry_equiv_pos_as_xyz
x,y,z
-x,y+1/2,-z+1/2
-x,-y,-z
x,-y-1/2,z-1/2

loop_
_atom_site_label
_atom_site_type_symbol
_atom_site_fract_x
_atom_site_fract_y
_atom_site_fract_z
_atom_site_occupancy
_atom_site_U_iso_or_equiv
O1 O-2 0.98 0.1583 0.1714 1 0.0
O15 O-2 0.3217 0.325 0.7115 1 0.0
Ge4 Ge+4 0.036 0.8348 0.3543 1 0.0
Ag6 Ag+1 0.3996 0.337 0.0835 1 0.0
Ge5 Ge+4 0.7007 0.3848 0.1013 1 0.0
O9 O-2 0.7265 0.5202 0.0164 1 0.0
O11 O-2 0.0338 0.0198 0.4004 1 0.0
Ag4 Ag+1 0.3838 0.2116 0.8487 1 0.0
Ag3 Ag+1 0.8811 0.139 0.9046 1 0.0
O6 O-2 0.574 0.4482 0.1724 1 0.0
O3 O-2 0.9576 0.8844 0.2114 1 0.0
Ge1 Ge+4 0.8745 0.0347 0.1992 1 0.0
Ag2 Ag+1 0.8204 0.8475 0.9796 1 0.0
O12 O-2 0.772 0.0216 0.0811 1 0.0
O7 O-2 0.6193 0.2556 0.0334 1 0.0
O8 O-2 0.5646 0.4281 0.6829 1 0.0
O10 O-2 0.8134 0.1457 0.7085 1 0.0
O5 O-2 0.6566 0.0808 0.8916 1 0.0
Ag1 Ag+1 0.6385 0.2962 0.828 1 0.0
Ge3 Ge+4 0.589 0.9654 0.7981 1 0.0
Ag5 Ag+1 0.1469 0.33 0.813 1 0.0
O14 O-2 0.1108 0.1661 0.5859 1 0.0
Ge6 Ge+4 0.1273 0.991 0.5472 1 0.0
Ge2 Ge+4 0.3932 0.9232 0.9636 1 0.0
O4 O-2 0.7994 0.0604 0.317 1 0.0
O13 O-2 0.8678 0.3211 0.0118 1 0.0
O2 O-2 0.4399 0.0989 0.9887 1 0.0
